data_4031749
loop_
_publ_author_name
'Bodapati, Ramakrishna'
'Sarma, Monima'
'Kanakati, Arunkumar'
'Das, Samar K.'

_publ_section_title
;
 Asymmetrically Substituted and \p-Conjugated 2,2'-Bipyridine Derivatives:
 Synthesis, Spectroscopy, Computation, and Crystallography.
;
_journal_issue 24
_journal_name_full 'The Journal of organic chemistry'
_journal_page_first 12482
_journal_page_last 12491
_journal_paper_doi 10.1021/acs.joc.5b02345
_journal_volume 80
_journal_year 2015
_chemical_formula_moiety 'C25 H27 N3 O2'
_chemical_formula_sum 'C25 H27 N3 O2'
_chemical_formula_weight 401.50
_chemical_name_systematic
;
 ?
;
_space_group_IT_number 14
_symmetry_cell_setting monoclinic
_symmetry_space_group_name_Hall '-P 2ybc'
_symmetry_space_group_name_H-M 'P 1 21/c 1'
_atom_sites_solution_hydrogens geom
_atom_sites_solution_primary direct
_atom_sites_solution_secondary difmap
_audit_creation_method SHELXL-97
_cell_angle_alpha 90.00
_cell_angle_beta 97.953(3)
_cell_angle_gamma 90.00
_cell_formula_units_Z 4
_cell_length_a 7.5975(14)
_cell_length_b 10.5316(19)
_cell_length_c 27.162(5)
_cell_measurement_reflns_used 4781
_cell_measurement_temperature 298(2)
_cell_measurement_theta_max 24.23
_cell_measurement_theta_min 2.46
_cell_volume 2152.4(7)
_computing_structure_refinement 'SHELXL-97 (Sheldrick, 1997)'
_computing_structure_solution 'SHELXS-97 (Sheldrick, 1990)'
_diffrn_ambient_temperature 298(2)
_diffrn_measured_fraction_theta_full 0.998
_diffrn_measured_fraction_theta_max 0.998
_diffrn_measurement_device_type 'CCD area detector'
_diffrn_measurement_method 'phi and omega scans'
_diffrn_radiation_monochromator graphite
_diffrn_radiation_source 'fine-focus sealed tube'
_diffrn_radiation_type MoK\a
_diffrn_radiation_wavelength 0.71073
_diffrn_reflns_av_R_equivalents 0.0351
_diffrn_reflns_av_sigmaI/netI 0.0251
_diffrn_reflns_limit_h_max 9
_diffrn_reflns_limit_h_min -9
_diffrn_reflns_limit_k_max 13
_diffrn_reflns_limit_k_min -13
_diffrn_reflns_limit_l_max 33
_diffrn_reflns_limit_l_min -33
_diffrn_reflns_number 22541
_diffrn_reflns_theta_full 26.46
_diffrn_reflns_theta_max 26.46
_diffrn_reflns_theta_min 1.51
_exptl_absorpt_coefficient_mu 0.080
_exptl_absorpt_correction_type none
_exptl_crystal_colour colorles
_exptl_crystal_density_diffrn 1.239
_exptl_crystal_density_method 'not measured'
_exptl_crystal_description plate
_exptl_crystal_F_000 856
_exptl_crystal_size_max 0.20
_exptl_crystal_size_mid 0.18
_exptl_crystal_size_min 0.18
_refine_diff_density_max 0.588
_refine_diff_density_min -0.280
_refine_diff_density_rms 0.049
_refine_ls_extinction_method none
_refine_ls_goodness_of_fit_ref 1.097
_refine_ls_matrix_type full
_refine_ls_number_parameters 274
_refine_ls_number_reflns 4436
_refine_ls_number_restraints 0
_refine_ls_restrained_S_all 1.097
_refine_ls_R_factor_all 0.0960
_refine_ls_R_factor_gt 0.0806
_refine_ls_shift/su_max 0.002
_refine_ls_shift/su_mean 0.000
_refine_ls_structure_factor_coef Fsqd
_refine_ls_weighting_details 'calc w=1/[\s^2^(Fo^2^)+(0.0852P)^2^+1.3060P] where P=(Fo^2^+2Fc^2^)/3'
_refine_ls_weighting_scheme calc
_refine_ls_wR_factor_gt 0.1929
_refine_ls_wR_factor_ref 0.2045
_reflns_number_gt 3603
_reflns_number_total 4436
_reflns_threshold_expression >2sigma(I)
_cod_data_source_file jo5b02345_si_001.cif
_cod_data_source_block 18
_cod_depositor_comments
;
The following automatic conversions were performed:

'_symmetry_cell_setting' value 'Monoclinic' changed to 'monoclinic'
according to
/usr/data/users/saulius/crontab/automatic-downloads/rss-feeds/ACS/lib/dictionaries/cif_core.dic
dictionary named 'cif_core.dic' version 2.4.2 from 2011-04-26.

Automatic conversion script
Id: cif_fix_values 4268 2015-11-12 08:31:59Z antanas 

 Adding full bibliography for 4031749.cif.
;
_cod_original_sg_symbol_H-M 'P2(1)/c '
_cod_database_code 4031749

loop_
_symmetry_equiv_pos_as_xyz
'x, y, z'
'-x, y+1/2, -z+1/2'
'-x, -y, -z'
'x, -y-1/2, z-1/2'

loop_
_atom_site_label
_atom_site_type_symbol
_atom_site_fract_x
_atom_site_fract_y
_atom_site_fract_z
_atom_site_U_iso_or_equiv
_atom_site_adp_type
_atom_site_occupancy
_atom_site_symmetry_multiplicity
_atom_site_calc_flag
_atom_site_refinement_flags
O2 O 0.1193(2) 0.66247(16) 0.02022(7) 0.0543(5) Uani 1 1 d .
C17 C 0.2605(3) 0.9931(2) 0.01000(8) 0.0418(5) Uani 1 1 d .
H17 H 0.2557 1.0580 -0.0133 0.050 Uiso 1 1 calc R
O1 O 0.4016(2) 1.13411(16) 0.07363(6) 0.0539(5) Uani 1 1 d .
C16 C 0.3344(3) 1.0178(2) 0.05827(8) 0.0406(5) Uani 1 1 d .
C15 C 0.2721(3) 0.8058(2) 0.08010(8) 0.0440(6) Uani 1 1 d .
H15 H 0.2754 0.7416 0.1037 0.053 Uiso 1 1 calc R
C18 C 0.1924(3) 0.8735(2) -0.00520(8) 0.0394(5) Uani 1 1 d .
N1 N 0.1213(3) 0.8539(2) -0.05413(7) 0.0476(5) Uani 1 1 d .
C19 C 0.1981(3) 0.7796(2) 0.03214(8) 0.0424(5) Uani 1 1 d .
C14 C 0.3427(3) 0.9244(2) 0.09509(8) 0.0403(5) Uani 1 1 d .
C13 C 0.4198(3) 0.9521(2) 0.14611(9) 0.0441(6) Uani 1 1 d .
H13 H 0.4978 1.0206 0.1505 0.053 Uiso 1 1 calc R
C3 C 0.9893(3) 1.0852(3) 0.34984(9) 0.0516(6) Uani 1 1 d .
H3 H 0.9515 1.0410 0.3761 0.062 Uiso 1 1 calc R
C7 C 0.6350(3) 0.9906(2) 0.24622(9) 0.0468(6) Uani 1 1 d .
H7 H 0.6808 1.0283 0.2197 0.056 Uiso 1 1 calc R
C25 C 0.1110(4) 0.9578(3) -0.08985(9) 0.0556(7) Uani 1 1 d .
H25A H 0.2282 0.9906 -0.0930 0.067 Uiso 1 1 calc R
H25B H 0.0375 1.0263 -0.0803 0.067 Uiso 1 1 calc R
C10 C 0.4827(4) 0.9176(3) 0.23711(9) 0.0518(6) Uani 1 1 d .
C4 C 0.8881(3) 1.0818(2) 0.30340(9) 0.0483(6) Uani 1 1 d .
C12 C 0.3919(3) 0.8913(3) 0.18693(9) 0.0507(6) Uani 1 1 d .
H12 H 0.3078 0.8266 0.1835 0.061 Uiso 1 1 calc R
C20 C 0.2327(4) 0.5562(3) 0.02972(12) 0.0662(8) Uani 1 1 d .
H20A H 0.3349 0.5668 0.0129 0.099 Uiso 1 1 calc R
H20B H 0.1700 0.4806 0.0179 0.099 Uiso 1 1 calc R
H20C H 0.2702 0.5490 0.0648 0.099 Uiso 1 1 calc R
N2 N 0.9355(4) 1.1437(3) 0.26467(9) 0.0836(9) Uani 1 1 d .
C6 C 0.7202(3) 1.0086(3) 0.29400(9) 0.0504(6) Uani 1 1 d .
C2 C 1.1445(4) 1.1532(3) 0.35755(10) 0.0636(8) Uani 1 1 d .
C24 C 0.0272(5) 0.8961(4) -0.13776(11) 0.0809(10) Uani 1 1 d .
H24A H -0.1014 0.8962 -0.1402 0.097 Uiso 1 1 calc R
H24B H 0.0618 0.9395 -0.1664 0.097 Uiso 1 1 calc R
N3 N 0.6600(4) 0.9592(4) 0.33366(9) 0.0968(12) Uani 1 1 d .
C21 C 0.3773(4) 1.2355(3) 0.03961(11) 0.0635(8) Uani 1 1 d .
H21A H 0.4430 1.2192 0.0125 0.095 Uiso 1 1 calc R
H21B H 0.4192 1.3127 0.0560 0.095 Uiso 1 1 calc R
H21C H 0.2534 1.2437 0.0271 0.095 Uiso 1 1 calc R
C9 C 0.4220(5) 0.8651(5) 0.27821(11) 0.1007(15) Uani 1 1 d .
H9 H 0.3213 0.8139 0.2746 0.121 Uiso 1 1 calc R
C22 C 0.1088(5) 0.7321(3) -0.07965(10) 0.0653(8) Uani 1 1 d .
H22A H 0.0039 0.6858 -0.0733 0.078 Uiso 1 1 calc R
H22B H 0.2132 0.6806 -0.0693 0.078 Uiso 1 1 calc R
C11 C 1.2556(5) 1.1600(4) 0.40778(13) 0.0945(13) Uani 1 1 d .
H11A H 1.3286 1.0855 0.4129 0.142 Uiso 1 1 calc R
H11B H 1.1793 1.1648 0.4331 0.142 Uiso 1 1 calc R
H11C H 1.3299 1.2341 0.4094 0.142 Uiso 1 1 calc R
C1 C 1.1934(5) 1.2156(5) 0.31766(13) 0.1124(17) Uani 1 1 d .
H1 H 1.2979 1.2627 0.3208 0.135 Uiso 1 1 calc R
C5 C 1.0859(6) 1.2080(5) 0.27254(13) 0.129(2) Uani 1 1 d .
H5 H 1.1217 1.2513 0.2458 0.155 Uiso 1 1 calc R
C23 C 0.0965(7) 0.7682(4) -0.13403(12) 0.1004(14) Uani 1 1 d .
H23A H 0.2128 0.7648 -0.1449 0.121 Uiso 1 1 calc R
H23B H 0.0176 0.7107 -0.1544 0.121 Uiso 1 1 calc R
C8 C 0.5136(6) 0.8899(6) 0.32466(12) 0.137(2) Uani 1 1 d .
H8 H 0.4689 0.8553 0.3519 0.165 Uiso 1 1 calc R

loop_
_atom_site_aniso_label
_atom_site_aniso_U_11
_atom_site_aniso_U_22
_atom_site_aniso_U_33
_atom_site_aniso_U_23
_atom_site_aniso_U_13
_atom_site_aniso_U_12
O2 0.0641(11) 0.0421(10) 0.0518(10) -0.0019(8) -0.0100(8) -0.0080(8)
C17 0.0468(13) 0.0429(13) 0.0346(11) 0.0050(10) 0.0014(9) 0.0046(10)
O1 0.0721(12) 0.0418(10) 0.0427(9) 0.0013(7) -0.0100(8) -0.0078(8)
C16 0.0391(12) 0.0422(13) 0.0391(12) -0.0025(10) 0.0005(9) 0.0010(10)
C15 0.0493(13) 0.0443(13) 0.0363(12) 0.0067(10) -0.0014(10) -0.0010(10)
C18 0.0364(11) 0.0461(13) 0.0348(11) -0.0019(10) 0.0016(9) 0.0069(10)
N1 0.0569(12) 0.0496(12) 0.0342(10) -0.0030(9) -0.0013(9) 0.0057(10)
C19 0.0441(12) 0.0412(13) 0.0401(12) -0.0024(10) -0.0005(9) 0.0000(10)
C14 0.0391(12) 0.0458(13) 0.0344(11) 0.0001(10) -0.0009(9) 0.0016(10)
C13 0.0440(13) 0.0445(13) 0.0405(12) 0.0005(10) -0.0055(10) -0.0030(10)
C3 0.0580(15) 0.0560(15) 0.0380(13) 0.0020(11) -0.0035(11) -0.0052(12)
C7 0.0527(14) 0.0522(14) 0.0342(12) 0.0024(10) 0.0010(10) -0.0036(11)
C25 0.0664(17) 0.0628(17) 0.0357(13) 0.0016(12) 0.0001(11) 0.0086(13)
C10 0.0554(15) 0.0612(16) 0.0364(13) 0.0013(11) -0.0019(11) -0.0075(12)
C4 0.0550(14) 0.0513(14) 0.0362(12) -0.0007(11) -0.0018(10) -0.0027(11)
C12 0.0521(14) 0.0574(15) 0.0398(13) 0.0003(11) -0.0033(10) -0.0123(12)
C20 0.085(2) 0.0425(15) 0.0672(19) -0.0048(13) -0.0036(15) 0.0011(14)
N2 0.0838(18) 0.118(2) 0.0426(13) 0.0184(14) -0.0124(12) -0.0468(17)
C6 0.0541(15) 0.0611(16) 0.0337(12) -0.0007(11) -0.0019(10) -0.0055(12)
C2 0.0628(17) 0.078(2) 0.0458(15) 0.0019(14) -0.0085(12) -0.0132(15)
C24 0.108(3) 0.091(3) 0.0382(15) -0.0068(16) -0.0081(15) 0.015(2)
N3 0.096(2) 0.157(3) 0.0333(12) 0.0092(15) -0.0069(12) -0.065(2)
C21 0.081(2) 0.0424(15) 0.0619(17) 0.0051(13) -0.0088(14) -0.0055(14)
C9 0.093(3) 0.160(4) 0.0454(17) 0.012(2) -0.0044(16) -0.072(3)
C22 0.086(2) 0.0629(18) 0.0433(15) -0.0119(13) -0.0046(13) 0.0017(15)
C11 0.086(2) 0.128(3) 0.059(2) 0.007(2) -0.0250(17) -0.039(2)
C1 0.096(3) 0.166(4) 0.067(2) 0.026(2) -0.0190(19) -0.077(3)
C5 0.119(3) 0.201(5) 0.056(2) 0.039(3) -0.021(2) -0.097(4)
C23 0.156(4) 0.095(3) 0.0449(18) -0.0160(18) -0.008(2) 0.022(3)
C8 0.130(4) 0.237(6) 0.0401(18) 0.024(3) -0.0058(19) -0.115(4)

loop_
_atom_type_symbol
_atom_type_description
_atom_type_scat_dispersion_real
_atom_type_scat_dispersion_imag
_atom_type_scat_source
C C 0.0033 0.0016 'International Tables Vol C Tables 4.2.6.8 and 6.1.1.4'
H H 0.0000 0.0000 'International Tables Vol C Tables 4.2.6.8 and 6.1.1.4'
N N 0.0061 0.0033 'International Tables Vol C Tables 4.2.6.8 and 6.1.1.4'
O O 0.0106 0.0060 'International Tables Vol C Tables 4.2.6.8 and 6.1.1.4'

loop_
_geom_angle_atom_site_label_1
_geom_angle_atom_site_label_2
_geom_angle_atom_site_label_3
_geom_angle
C19 O2 C20 115.33(19)
C16 C17 C18 122.4(2)
C16 O1 C21 117.97(19)
O1 C16 C17 123.0(2)
O1 C16 C14 115.69(19)
C17 C16 C14 121.3(2)
C19 C15 C14 123.1(2)
N1 C18 C17 119.9(2)
N1 C18 C19 123.8(2)
C17 C18 C19 116.3(2)
C18 N1 C22 125.6(2)
C18 N1 C25 120.5(2)
C22 N1 C25 110.5(2)
C15 C19 O2 120.4(2)
C15 C19 C18 120.5(2)
O2 C19 C18 119.0(2)
C15 C14 C16 116.3(2)
C15 C14 C13 123.0(2)
C16 C14 C13 120.7(2)
C12 C13 C14 127.6(2)
C2 C3 C4 120.7(2)
C6 C7 C10 121.1(2)
N1 C25 C24 103.2(2)
C9 C10 C7 116.3(2)
C9 C10 C12 120.6(2)
C7 C10 C12 123.1(2)
N2 C4 C3 122.1(2)
N2 C4 C6 116.1(2)
C3 C4 C6 121.8(2)
C13 C12 C10 125.3(2)
C5 N2 C4 116.5(2)
N3 C6 C7 122.5(2)
N3 C6 C4 116.6(2)
C7 C6 C4 120.9(2)
C1 C2 C3 117.0(3)
C1 C2 C11 121.2(3)
C3 C2 C11 121.8(3)
C23 C24 C25 103.5(3)
C8 N3 C6 116.1(2)
C8 C9 C10 118.8(3)
N1 C22 C23 103.6(3)
C2 C1 C5 119.1(3)
N2 C5 C1 124.5(3)
C24 C23 C22 105.9(3)
N3 C8 C9 125.3(3)

loop_
_geom_bond_atom_site_label_1
_geom_bond_atom_site_label_2
_geom_bond_distance
O2 C19 1.390(3)
O2 C20 1.415(3)
C17 C16 1.378(3)
C17 C18 1.402(3)
O1 C16 1.370(3)
O1 C21 1.407(3)
C16 C14 1.398(3)
C15 C19 1.374(3)
C15 C14 1.397(3)
C18 N1 1.379(3)
C18 C19 1.413(3)
N1 C22 1.455(3)
N1 C25 1.457(3)
C14 C13 1.458(3)
C13 C12 1.323(3)
C3 C2 1.371(4)
C3 C4 1.384(3)
C7 C6 1.381(3)
C7 C10 1.383(4)
C25 C24 1.513(4)
C10 C9 1.381(4)
C10 C12 1.466(3)
C4 N2 1.329(3)
C4 C6 1.482(4)
N2 C5 1.320(4)
C6 N3 1.333(3)
C2 C1 1.362(5)
C2 C11 1.504(4)
C24 C23 1.445(5)
N3 C8 1.324(4)
C9 C8 1.379(4)
C22 C23 1.515(4)
C1 C5 1.378(5)
